data_2103036
loop_
_publ_author_name
'Ogorodnyk, Ivan V.'
'Baumer, Vyacheslav N.'
'Zatovsky, Igor V.'
'Slobodyanik, Nikolay S.'
'Shishkin, Oleg V.'
'Domasevitch, Konstantin V.'

_publ_section_title
;
 Equilibrium langbeinite-related phosphates
 Cs~1+<i>x~</i>Ln~<i>x~</i>Zr~2{-~<i>x</i>}(PO~4~)~3~ (Ln = Sm--Lu) in
 the melted systems Cs~2~O--P~2~O~5~--LnF~3~--ZrF~4~
;
_journal_coeditor_code SX5073
_journal_issue 6
_journal_name_full 'Acta Crystallographica Section B'
_journal_page_first 819
_journal_page_last 827
_journal_paper_doi 10.1107/S0108768107049385
_journal_volume 63
_journal_year 2007
_chemical_formula_moiety 'Eu0.805 O12 P3 Zr1.195, 0.994(Cs), 0.812(Cs)'
_chemical_formula_sum 'Cs1.805 Eu0.805 O12 P3 Zr1.195'
_chemical_formula_weight 756.34
_space_group_IT_number 198
_symmetry_cell_setting cubic
_symmetry_space_group_name_Hall 'P 2ac 2ab 3'
_symmetry_space_group_name_H-M 'P 21 3'
_atom_sites_solution_hydrogens none
_atom_sites_solution_primary direct
_atom_sites_solution_secondary difmap
_audit_creation_method 'WinGX routine CIF_UPDATE'
_cell_angle_alpha 90
_cell_angle_beta 90
_cell_angle_gamma 90
_cell_formula_units_Z 4
_cell_length_a 10.49690(10)
_cell_length_b 10.49690(10)
_cell_length_c 10.49690(10)
_cell_measurement_reflns_used 7245
_cell_measurement_temperature 293(2)
_cell_measurement_theta_max 29.99
_cell_measurement_theta_min 2.74
_cell_volume 1156.600(19)
_computing_cell_refinement 'CrysAlis CCD (Oxford Diffraction Ltd., 2005)'
_computing_data_collection 'CrysAlis CCD (Oxford Diffraction Ltd., 2005)'
_computing_data_reduction 'CrysAlis RED (Oxford Diffraction Ltd., 2005)'
_computing_molecular_graphics 'DIAMOND (Brandenburg, 2006)'
_computing_publication_material 'WinGX publication routines (Farrugia, 1999)'
_computing_structure_refinement 'SHELXL-97 (Sheldrick, 1997)'
_computing_structure_solution 'SHELXS-97 (Sheldrick, 1997)'
_diffrn_ambient_temperature 293(2)
_diffrn_measured_fraction_theta_full 1
_diffrn_measured_fraction_theta_max 1
_diffrn_measurement_device_type XCalibur-3
_diffrn_measurement_method '\f and \w scans'
_diffrn_radiation_monochromator graphite
_diffrn_radiation_type MoK\a
_diffrn_radiation_wavelength 0.71073
_diffrn_reflns_av_R_equivalents 0.0312
_diffrn_reflns_limit_h_max 14
_diffrn_reflns_limit_h_min -14
_diffrn_reflns_limit_k_max 14
_diffrn_reflns_limit_k_min -14
_diffrn_reflns_limit_l_max 14
_diffrn_reflns_limit_l_min -14
_diffrn_reflns_number 7245
_diffrn_reflns_theta_full 29.99
_diffrn_reflns_theta_max 29.99
_diffrn_reflns_theta_min 2.74
_diffrn_standards_interval_count 0
_diffrn_standards_interval_time 0
_diffrn_standards_number 0
_exptl_absorpt_coefficient_mu 11.482
_exptl_absorpt_correction_T_max 0.5415
_exptl_absorpt_correction_T_min 0.4152
_exptl_absorpt_correction_type multi-scan
_exptl_absorpt_process_details
;
        [c.f. r.h. blessing, acta cryst. (1995), a51, 33-38]
;
_exptl_crystal_colour colourless
_exptl_crystal_density_diffrn 4.344
_exptl_crystal_density_method 'not measured'
_exptl_crystal_description tetrahedron
_exptl_crystal_F_000 1355.5
_exptl_crystal_size_max 0.07
_exptl_crystal_size_mid 0.06
_exptl_crystal_size_min 0.04
_refine_diff_density_max 0.469
_refine_diff_density_min -0.618
_refine_ls_abs_structure_details 'Flack H D (1983), Acta Cryst. A39, 876-881'
_refine_ls_abs_structure_Flack 0.01(2)
_refine_ls_extinction_coef 0.00046(9)
_refine_ls_extinction_expression Fc^*^=kFc[1+0.001xFc^2^\l^3^/sin(2\q)]^-1/4^
_refine_ls_extinction_method SHELXL
_refine_ls_goodness_of_fit_ref 1.167
_refine_ls_hydrogen_treatment undef
_refine_ls_matrix_type full
_refine_ls_number_parameters 65
_refine_ls_number_reflns 1137
_refine_ls_number_restraints 3
_refine_ls_restrained_S_all 1.165
_refine_ls_R_factor_all 0.0194
_refine_ls_R_factor_gt 0.0169
_refine_ls_shift/su_max 0.001
_refine_ls_structure_factor_coef Fsqd
_refine_ls_weighting_details 'calc w=1/[\s^2^(Fo^2^)+(0.0095P)^2^+1.2265P] where P=(Fo^2^+2Fc^2^)/3'
_refine_ls_weighting_scheme calc
_refine_ls_wR_factor_gt 0.0286
_refine_ls_wR_factor_ref 0.029
_reflns_number_gt 1094
_reflns_number_total 1137
_reflns_threshold_expression >2sigma(I)
_cod_data_source_file sx5073.cif
_cod_data_source_block CsEuZrP
_cod_database_code 2103036
_cod_database_fobs_code 2103036

loop_
_symmetry_equiv_pos_as_xyz
'x, y, z'
'-x+1/2, -y, z+1/2'
'x+1/2, -y+1/2, -z'
'-x, y+1/2, -z+1/2'
'y, z, x'
'-y+1/2, -z, x+1/2'
'y+1/2, -z+1/2, -x'
'-y, z+1/2, -x+1/2'
'z, x, y'
'-z, x+1/2, -y+1/2'
'-z+1/2, -x, y+1/2'
'z+1/2, -x+1/2, -y'

loop_
_atom_site_type_symbol
_atom_site_label
_atom_site_fract_x
_atom_site_fract_y
_atom_site_fract_z
_atom_site_U_iso_or_equiv
_atom_site_adp_type
_atom_site_calc_flag
_atom_site_refinement_flags
_atom_site_occupancy
Cs Cs1 0.71056(2) 0.71056(2) 0.71056(2) 0.02015(12) Uani d SP 0.994(2)
Cs Cs2 0.92912(2) 0.92912(2) 0.92912(2) 0.01497(14) Uani d SP 0.8121(19)
Zr Zr1 0.14570(2) 0.14570(2) 0.14570(2) 0.00911(10) Uani d SP 0.703(3)
Zr Zr2 0.414970(19) 0.414970(19) 0.414970(19) 0.00858(9) Uani d SP 0.4909(9)
Eu Eu1 0.14570(2) 0.14570(2) 0.14570(2) 0.00911(10) Uani d SP 0.297(3)
Eu Eu2 0.414970(19) 0.414970(19) 0.414970(19) 0.00858(9) Uani d SP 0.5090(9)
P P1 0.45975(8) 0.23262(9) 0.12317(8) 0.01207(18) Uani d . 1
O O1 0.3180(2) 0.2320(3) 0.0851(3) 0.0221(6) Uani d . 1
O O2 0.5376(3) 0.2949(3) 0.0165(3) 0.0255(6) Uani d . 1
O O3 0.5074(3) 0.0970(3) 0.1447(3) 0.0238(6) Uani d . 1
O O4 0.4781(3) 0.3111(3) 0.2448(3) 0.0237(6) Uani d . 1

loop_
_atom_site_aniso_label
_atom_site_aniso_U_11
_atom_site_aniso_U_22
_atom_site_aniso_U_33
_atom_site_aniso_U_12
_atom_site_aniso_U_13
_atom_site_aniso_U_23
Cs1 0.02015(12) 0.02015(12) 0.02015(12) 0.00139(9) 0.00139(9) 0.00139(9)
Cs2 0.01497(14) 0.01497(14) 0.01497(14) -0.00112(9) -0.00112(9) -0.00112(9)
Zr1 0.00911(10) 0.00911(10) 0.00911(10) 0.00114(9) 0.00114(9) 0.00114(9)
Zr2 0.00858(9) 0.00858(9) 0.00858(9) -0.00052(8) -0.00052(8) -0.00052(8)
Eu1 0.00911(10) 0.00911(10) 0.00911(10) 0.00114(9) 0.00114(9) 0.00114(9)
Eu2 0.00858(9) 0.00858(9) 0.00858(9) -0.00052(8) -0.00052(8) -0.00052(8)
P1 0.0121(4) 0.0147(4) 0.0095(4) -0.0004(3) 0.0005(3) 0.0001(3)
O1 0.0179(13) 0.0299(14) 0.0184(13) 0.0029(10) -0.0074(10) -0.0029(12)
O2 0.0343(17) 0.0215(14) 0.0207(14) -0.0019(12) 0.0141(12) 0.0019(12)
O3 0.0242(14) 0.0214(14) 0.0257(14) 0.0048(11) 0.0003(12) 0.0050(11)
O4 0.0225(14) 0.0305(16) 0.0183(13) -0.0048(11) 0.0002(11) -0.0064(11)

loop_
_atom_type_symbol
_atom_type_description
_atom_type_scat_dispersion_real
_atom_type_scat_dispersion_imag
_atom_type_scat_source
O O 0.0106 0.006 'International Tables Vol C Tables 4.2.6.8 and 6.1.1.4'
P P 0.1023 0.0942 'International Tables Vol C Tables 4.2.6.8 and 6.1.1.4'
Zr Zr -2.9673 0.5597 'International Tables Vol C Tables 4.2.6.8 and 6.1.1.4'
Cs Cs -0.368 2.1192 'International Tables Vol C Tables 4.2.6.8 and 6.1.1.4'
Eu Eu -0.1578 3.6682 'International Tables Vol C Tables 4.2.6.8 and 6.1.1.4'

loop_
_geom_angle_atom_site_label_1
_geom_angle_atom_site_label_2
_geom_angle_atom_site_label_3
_geom_angle_site_symmetry_1
_geom_angle_site_symmetry_3
_geom_angle
O1 Cs1 O1 11_565 4_655 89.02(7)
O1 Cs1 O1 11_565 7_556 89.02(7)
O1 Cs1 O1 4_655 7_556 89.02(7)
O1 Cs1 O4 11_565 12_566 102.02(7)
O1 Cs1 O4 4_655 12_566 82.58(7)
O1 Cs1 O4 7_556 12_566 165.94(7)
O1 Cs1 O4 11_565 8_656 82.58(7)
O1 Cs1 O4 4_655 8_656 165.94(7)
O1 Cs1 O4 7_556 8_656 102.02(7)
O4 Cs1 O4 12_566 8_656 88.15(7)
O1 Cs1 O4 11_565 2_665 165.94(7)
O1 Cs1 O4 4_655 2_665 102.02(7)
O1 Cs1 O4 7_556 2_665 82.58(7)
O4 Cs1 O4 12_566 2_665 88.15(7)
O4 Cs1 O4 8_656 2_665 88.15(7)
O1 Cs1 O2 11_565 12_566 58.08(6)
O1 Cs1 O2 4_655 12_566 82.38(7)
O1 Cs1 O2 7_556 12_566 145.94(7)
O4 Cs1 O2 12_566 12_566 43.94(7)
O4 Cs1 O2 8_656 12_566 83.61(7)
O4 Cs1 O2 2_665 12_566 131.43(7)
O1 Cs1 O2 11_565 8_656 82.38(7)
O1 Cs1 O2 4_655 8_656 145.94(7)
O1 Cs1 O2 7_556 8_656 58.08(6)
O4 Cs1 O2 12_566 8_656 131.43(7)
O4 Cs1 O2 8_656 8_656 43.94(7)
O4 Cs1 O2 2_665 8_656 83.61(7)
O2 Cs1 O2 12_566 8_656 119.110(16)
O1 Cs1 O2 11_565 2_665 145.94(7)
O1 Cs1 O2 4_655 2_665 58.08(6)
O1 Cs1 O2 7_556 2_665 82.38(7)
O4 Cs1 O2 12_566 2_665 83.61(7)
O4 Cs1 O2 8_656 2_665 131.43(7)
O4 Cs1 O2 2_665 2_665 43.94(7)
O2 Cs1 O2 12_566 2_665 119.110(16)
O2 Cs1 O2 8_656 2_665 119.110(16)
O1 Cs1 P1 11_565 12_566 80.14(5)
O1 Cs1 P1 4_655 12_566 94.04(5)
O1 Cs1 P1 7_556 12_566 168.68(5)
O4 Cs1 P1 12_566 12_566 24.95(5)
O4 Cs1 P1 8_656 12_566 73.49(5)
O4 Cs1 P1 2_665 12_566 107.36(5)
O2 Cs1 P1 12_566 12_566 24.97(5)
O2 Cs1 P1 8_656 12_566 116.58(5)
O2 Cs1 P1 2_665 12_566 108.47(5)
O1 Cs1 P1 11_565 8_656 94.04(5)
O1 Cs1 P1 4_655 8_656 168.68(5)
O1 Cs1 P1 7_556 8_656 80.14(5)
O4 Cs1 P1 12_566 8_656 107.36(5)
O4 Cs1 P1 8_656 8_656 24.95(5)
O4 Cs1 P1 2_665 8_656 73.49(5)
O2 Cs1 P1 12_566 8_656 108.47(5)
O2 Cs1 P1 8_656 8_656 24.97(5)
O2 Cs1 P1 2_665 8_656 116.58(5)
P1 Cs1 P1 12_566 8_656 97.23(2)
O1 Cs1 P1 11_565 2_665 168.68(5)
O1 Cs1 P1 4_655 2_665 80.14(5)
O1 Cs1 P1 7_556 2_665 94.04(5)
O4 Cs1 P1 12_566 2_665 73.49(5)
O4 Cs1 P1 8_656 2_665 107.36(5)
O4 Cs1 P1 2_665 2_665 24.95(5)
O2 Cs1 P1 12_566 2_665 116.58(5)
O2 Cs1 P1 8_656 2_665 108.47(5)
O2 Cs1 P1 2_665 2_665 24.97(5)
P1 Cs1 P1 12_566 2_665 97.23(2)
P1 Cs1 P1 8_656 2_665 97.23(2)
O3 Cs2 O3 12_566 8_656 98.25(7)
O3 Cs2 O3 12_566 2_665 98.25(7)
O3 Cs2 O3 8_656 2_665 98.25(7)
O3 Cs2 O2 12_566 6_665 151.98(7)
O3 Cs2 O2 8_656 6_665 100.32(7)
O3 Cs2 O2 2_665 6_665 99.63(7)
O3 Cs2 O2 12_566 3_566 99.63(7)
O3 Cs2 O2 8_656 3_566 151.98(7)
O3 Cs2 O2 2_665 3_566 100.32(7)
O2 Cs2 O2 6_665 3_566 55.98(8)
O3 Cs2 O2 12_566 10_656 100.32(7)
O3 Cs2 O2 8_656 10_656 99.63(7)
O3 Cs2 O2 2_665 10_656 151.98(7)
O2 Cs2 O2 6_665 10_656 55.98(8)
O2 Cs2 O2 3_566 10_656 55.98(8)
O3 Cs2 O4 12_566 10_656 60.36(7)
O3 Cs2 O4 8_656 10_656 85.61(7)
O3 Cs2 O4 2_665 10_656 158.61(7)
O2 Cs2 O4 6_665 10_656 100.35(7)
O2 Cs2 O4 3_566 10_656 84.70(7)
O2 Cs2 O4 10_656 10_656 44.92(7)
O3 Cs2 O4 12_566 6_665 158.61(7)
O3 Cs2 O4 8_656 6_665 60.36(7)
O3 Cs2 O4 2_665 6_665 85.61(7)
O2 Cs2 O4 6_665 6_665 44.92(7)
O2 Cs2 O4 3_566 6_665 100.35(7)
O2 Cs2 O4 10_656 6_665 84.70(7)
O4 Cs2 O4 10_656 6_665 114.15(4)
O3 Cs2 O4 12_566 3_566 85.61(7)
O3 Cs2 O4 8_656 3_566 158.61(7)
O3 Cs2 O4 2_665 3_566 60.36(7)
O2 Cs2 O4 6_665 3_566 84.70(7)
O2 Cs2 O4 3_566 3_566 44.92(7)
O2 Cs2 O4 10_656 3_566 100.35(7)
O4 Cs2 O4 10_656 3_566 114.15(4)
O4 Cs2 O4 6_665 3_566 114.15(4)
O3 Cs2 O4 12_566 12_566 45.80(7)
O3 Cs2 O4 8_656 12_566 113.41(7)
O3 Cs2 O4 2_665 12_566 54.21(7)
O2 Cs2 O4 6_665 12_566 138.85(8)
O2 Cs2 O4 3_566 12_566 94.49(7)
O2 Cs2 O4 10_656 12_566 133.95(7)
O4 Cs2 O4 10_656 12_566 104.919(8)
O4 Cs2 O4 6_665 12_566 139.15(5)
O4 Cs2 O4 3_566 12_566 55.46(9)
O3 Cs2 O4 12_566 8_656 54.21(7)
O3 Cs2 O4 8_656 8_656 45.80(7)
O3 Cs2 O4 2_665 8_656 113.41(7)
O2 Cs2 O4 6_665 8_656 133.95(7)
O2 Cs2 O4 3_566 8_656 138.85(8)
O2 Cs2 O4 10_656 8_656 94.49(7)
O4 Cs2 O4 10_656 8_656 55.46(9)
O4 Cs2 O4 6_665 8_656 104.919(8)
O4 Cs2 O4 3_566 8_656 139.15(5)
O4 Cs2 O4 12_566 8_656 87.19(7)
O3 Cs2 O4 12_566 2_665 113.41(7)
O3 Cs2 O4 8_656 2_665 54.21(7)
O3 Cs2 O4 2_665 2_665 45.80(7)
O2 Cs2 O4 6_665 2_665 94.49(7)
O2 Cs2 O4 3_566 2_665 133.95(7)
O2 Cs2 O4 10_656 2_665 138.85(8)
O4 Cs2 O4 10_656 2_665 139.15(5)
O4 Cs2 O4 6_665 2_665 55.46(9)
O4 Cs2 O4 3_566 2_665 104.919(8)
O4 Cs2 O4 12_566 2_665 87.19(7)
O4 Cs2 O4 8_656 2_665 87.19(7)
O1 Zr1 O1 5 9 91.11(10)
O1 Zr1 O1 5 . 91.11(10)
O1 Zr1 O1 9 . 91.11(10)
O1 Zr1 O2 5 10_545 86.11(10)
O1 Zr1 O2 9 10_545 95.14(10)
O1 Zr1 O2 . 10_545 173.20(11)
O1 Zr1 O2 5 6_554 95.14(10)
O1 Zr1 O2 9 6_554 173.20(11)
O1 Zr1 O2 . 6_554 86.11(10)
O2 Zr1 O2 10_545 6_554 87.96(11)
O1 Zr1 O2 5 3_455 173.20(11)
O1 Zr1 O2 9 3_455 86.11(10)
O1 Zr1 O2 . 3_455 95.14(10)
O2 Zr1 O2 10_545 3_455 87.96(11)
O2 Zr1 O2 6_554 3_455 87.96(11)
O1 Zr1 Cs2 5 1_444 124.47(7)
O1 Zr1 Cs2 9 1_444 124.47(7)
O1 Zr1 Cs2 . 1_444 124.47(7)
O2 Zr1 Cs2 10_545 1_444 53.30(8)
O2 Zr1 Cs2 6_554 1_444 53.30(8)
O2 Zr1 Cs2 3_455 1_444 53.30(8)
O1 Zr1 Cs1 5 2_564 111.04(7)
O1 Zr1 Cs1 9 2_564 48.71(7)
O1 Zr1 Cs1 . 2_564 132.26(7)
O2 Zr1 Cs1 10_545 2_564 54.51(8)
O2 Zr1 Cs1 6_554 2_564 130.43(8)
O2 Zr1 Cs1 3_455 2_564 62.60(8)
Cs2 Zr1 Cs1 1_444 2_564 77.360(6)
O1 Zr1 Cs1 5 3_456 48.71(7)
O1 Zr1 Cs1 9 3_456 132.26(7)
O1 Zr1 Cs1 . 3_456 111.04(7)
O2 Zr1 Cs1 10_545 3_456 62.60(8)
O2 Zr1 Cs1 6_554 3_456 54.51(8)
O2 Zr1 Cs1 3_455 3_456 130.43(8)
Cs2 Zr1 Cs1 1_444 3_456 77.360(6)
Cs1 Zr1 Cs1 2_564 3_456 115.352(4)
O1 Zr1 Cs1 5 4_645 132.26(7)
O1 Zr1 Cs1 9 4_645 111.04(7)
O1 Zr1 Cs1 . 4_645 48.71(7)
O2 Zr1 Cs1 10_545 4_645 130.43(8)
O2 Zr1 Cs1 6_554 4_645 62.60(8)
O2 Zr1 Cs1 3_455 4_645 54.51(8)
Cs2 Zr1 Cs1 1_444 4_645 77.360(6)
Cs1 Zr1 Cs1 2_564 4_645 115.352(4)
Cs1 Zr1 Cs1 3_456 4_645 115.352(4)
O3 Zr2 O3 11_565 4_655 91.83(11)
O3 Zr2 O3 11_565 7_556 91.83(11)
O3 Zr2 O3 4_655 7_556 91.83(11)
O3 Zr2 O4 11_565 9 95.11(10)
O3 Zr2 O4 4_655 9 84.04(10)
O3 Zr2 O4 7_556 9 172.03(10)
O3 Zr2 O4 11_565 . 172.03(10)
O3 Zr2 O4 4_655 . 95.11(10)
O3 Zr2 O4 7_556 . 84.04(10)
O4 Zr2 O4 9 . 89.52(10)
O3 Zr2 O4 11_565 5 84.04(10)
O3 Zr2 O4 4_655 5 172.03(10)
O3 Zr2 O4 7_556 5 95.11(10)
O4 Zr2 O4 9 5 89.52(10)
O4 Zr2 O4 . 5 89.52(10)
O3 Zr2 Cs2 11_565 4_646 50.21(8)
O3 Zr2 Cs2 4_655 4_646 115.34(7)
O3 Zr2 Cs2 7_556 4_646 131.11(7)
O4 Zr2 Cs2 9 4_646 56.83(8)
O4 Zr2 Cs2 . 4_646 128.98(7)
O4 Zr2 Cs2 5 4_646 56.89(8)
O3 Zr2 Cs2 11_565 2_664 115.34(7)
O3 Zr2 Cs2 4_655 2_664 131.11(7)
O3 Zr2 Cs2 7_556 2_664 50.20(8)
O4 Zr2 Cs2 9 2_664 128.98(7)
O4 Zr2 Cs2 . 2_664 56.89(8)
O4 Zr2 Cs2 5 2_664 56.83(8)
Cs2 Zr2 Cs2 4_646 2_664 113.206(4)
O3 Zr2 Cs2 11_565 3_466 131.11(7)
O3 Zr2 Cs2 4_655 3_466 50.20(8)
O3 Zr2 Cs2 7_556 3_466 115.34(7)
O4 Zr2 Cs2 9 3_466 56.89(8)
O4 Zr2 Cs2 . 3_466 56.83(8)
O4 Zr2 Cs2 5 3_466 128.98(7)
Cs2 Zr2 Cs2 4_646 3_466 113.206(4)
Cs2 Zr2 Cs2 2_664 3_466 113.206(4)
O3 Zr2 Cs1 11_565 4_646 49.43(7)
O3 Zr2 Cs1 4_655 4_646 138.93(8)
O3 Zr2 Cs1 7_556 4_646 78.44(8)
O4 Zr2 Cs1 9 4_646 109.11(8)
O4 Zr2 Cs1 . 4_646 122.83(8)
O4 Zr2 Cs1 5 4_646 39.78(7)
Cs2 Zr2 Cs1 4_646 4_646 54.055(8)
Cs2 Zr2 Cs1 2_664 4_646 70.520(7)
Cs2 Zr2 Cs1 3_466 4_646 165.147(8)
O3 Zr2 Cs1 11_565 3_466 78.44(8)
O3 Zr2 Cs1 4_655 3_466 49.43(7)
O3 Zr2 Cs1 7_556 3_466 138.93(8)
O4 Zr2 Cs1 9 3_466 39.78(7)
O4 Zr2 Cs1 . 3_466 109.11(8)
O4 Zr2 Cs1 5 3_466 122.83(8)
Cs2 Zr2 Cs1 4_646 3_466 70.520(7)
Cs2 Zr2 Cs1 2_664 3_466 165.147(8)
Cs2 Zr2 Cs1 3_466 3_466 54.055(8)
Cs1 Zr2 Cs1 4_646 3_466 119.6690(10)
O3 Zr2 Cs1 11_565 2_664 138.93(8)
O3 Zr2 Cs1 4_655 2_664 78.44(8)
O3 Zr2 Cs1 7_556 2_664 49.43(7)
O4 Zr2 Cs1 9 2_664 122.83(8)
O4 Zr2 Cs1 . 2_664 39.78(7)
O4 Zr2 Cs1 5 2_664 109.11(8)
Cs2 Zr2 Cs1 4_646 2_664 165.147(8)
Cs2 Zr2 Cs1 2_664 2_664 54.055(8)
Cs2 Zr2 Cs1 3_466 2_664 70.520(7)
Cs1 Zr2 Cs1 4_646 2_664 119.6690(10)
Cs1 Zr2 Cs1 3_466 2_664 119.6690(10)
O3 P1 O4 . . 109.70(17)
O3 P1 O2 . . 109.36(16)
O4 P1 O2 . . 108.21(16)
O3 P1 O1 . . 110.54(15)
O4 P1 O1 . . 109.89(15)
O2 P1 O1 . . 109.10(17)
O3 P1 Cs2 . 3_466 165.98(11)
O4 P1 Cs2 . 3_466 66.97(11)
O2 P1 Cs2 . 3_466 61.08(11)
O1 P1 Cs2 . 3_466 83.04(11)
O3 P1 Cs1 . 2_664 78.66(11)
O4 P1 Cs1 . 2_664 65.21(11)
O2 P1 Cs1 . 2_664 66.82(12)
O1 P1 Cs1 . 2_664 170.80(11)
Cs2 P1 Cs1 3_466 2_664 87.80(2)
O3 P1 Cs2 . 2_664 50.20(12)
O4 P1 Cs2 . 2_664 59.94(12)
O2 P1 Cs2 . 2_664 129.94(12)
O1 P1 Cs2 . 2_664 120.76(11)
Cs2 P1 Cs2 3_466 2_664 126.40(2)
Cs1 P1 Cs2 2_664 2_664 64.461(17)
O3 P1 Cs1 . 4_645 103.04(12)
O4 P1 Cs1 . 4_645 146.10(12)
O2 P1 Cs1 . 4_645 67.49(12)
O1 P1 Cs1 . 4_645 48.01(11)
Cs2 P1 Cs1 3_466 4_645 83.228(18)
Cs1 P1 Cs1 2_664 4_645 131.84(2)
Cs2 P1 Cs1 2_664 4_645 149.43(3)
P1 O1 Zr1 . . 138.43(17)
P1 O1 Cs1 . 4_645 110.51(14)
Zr1 O1 Cs1 . 4_645 100.66(9)
P1 O1 Cs2 . 3_466 72.88(11)
Zr1 O1 Cs2 . 3_466 133.07(10)
Cs1 O1 Cs2 4_645 3_466 93.35(7)
P1 O2 Eu1 . 3 171.40(18)
P1 O2 Zr1 . 3 171.40(18)
P1 O2 Cs2 . 3_466 93.83(12)
Eu1 O2 Cs2 3 3_466 93.88(10)
Zr1 O2 Cs2 3 3_466 93.88(10)
P1 O2 Cs1 . 2_664 88.21(13)
Eu1 O2 Cs1 3 2_664 94.05(10)
Zr1 O2 Cs1 3 2_664 94.05(10)
Cs2 O2 Cs1 3_466 2_664 100.98(8)
P1 O2 Cs1 . 4_645 89.61(12)
Eu1 O2 Cs1 3 4_645 85.96(9)
Zr1 O2 Cs1 3 4_645 85.96(9)
Cs2 O2 Cs1 3_466 4_645 94.78(8)
Cs1 O2 Cs1 2_664 4_645 164.19(9)
P1 O3 Eu2 . 4_645 154.44(19)
P1 O3 Zr2 . 4_645 154.44(19)
P1 O3 Cs2 . 2_664 107.36(14)
Eu2 O3 Cs2 4_645 2_664 96.93(9)
Zr2 O3 Cs2 4_645 2_664 96.93(9)
P1 O3 Cs1 . 2_664 77.14(11)
Eu2 O3 Cs1 4_645 2_664 103.74(9)
Zr2 O3 Cs1 4_645 2_664 103.74(9)
Cs2 O3 Cs1 2_664 2_664 71.90(6)
P1 O4 Zr2 . . 155.14(17)
P1 O4 Cs1 . 2_664 89.84(12)
Zr2 O4 Cs1 . 2_664 114.98(9)
P1 O4 Cs2 . 3_466 87.93(12)
Zr2 O4 Cs2 . 3_466 89.57(9)
Cs1 O4 Cs2 2_664 3_466 98.65(7)
P1 O4 Cs2 . 2_664 96.57(13)
Zr2 O4 Cs2 . 2_664 89.51(9)
Cs1 O4 Cs2 2_664 2_664 73.79(6)
Cs2 O4 Cs2 3_466 2_664 171.11(9)

loop_
_geom_bond_atom_site_label_1
_geom_bond_atom_site_label_2
_geom_bond_site_symmetry_2
_geom_bond_distance
_geom_bond_publ_flag
Cs1 O1 11_565 3.127(3) ?
Cs1 O1 4_655 3.127(3) ?
Cs1 O1 7_556 3.127(3) ?
Cs1 O4 12_566 3.295(3) ?
Cs1 O4 8_656 3.295(3) ?
Cs1 O4 2_665 3.295(3) ?
Cs1 O2 12_566 3.338(3) ?
Cs1 O2 8_656 3.338(3) ?
Cs1 O2 2_665 3.338(3) ?
Cs1 P1 12_566 3.6295(9) ?
Cs1 P1 8_656 3.6295(9) ?
Cs1 P1 2_665 3.6295(9) ?
Cs2 O3 12_566 3.071(3) ?
Cs2 O3 8_656 3.071(3) ?
Cs2 O3 2_665 3.071(3) ?
Cs2 O2 6_665 3.165(3) ?
Cs2 O2 3_566 3.165(3) ?
Cs2 O2 10_656 3.165(3) ?
Cs2 O4 10_656 3.322(3) ?
Cs2 O4 6_665 3.322(3) ?
Cs2 O4 3_566 3.322(3) ?
Cs2 O4 12_566 3.324(3) ?
Cs2 O4 8_656 3.324(3) ?
Cs2 O4 2_665 3.324(3) ?
Zr1 O1 5 2.120(3) ?
Zr1 O1 9 2.120(3) ?
Zr1 O1 . 2.120(3) yes
Zr1 O2 10_545 2.139(3) ?
Zr1 O2 6_554 2.139(3) ?
Zr1 O2 3_455 2.139(3) yes
Zr1 Cs2 1_444 3.9376(6) yes
Zr1 Cs1 2_564 4.0896(2) ?
Zr1 Cs1 3_456 4.0896(2) ?
Zr1 Cs1 4_645 4.0896(2) ?
Zr2 O3 11_565 2.169(3) ?
Zr2 O3 4_655 2.169(3) yes
Zr2 O3 7_556 2.169(3) ?
Zr2 O4 9 2.196(3) ?
Zr2 O4 . 2.196(3) yes
Zr2 O4 5 2.196(3) ?
Zr2 Cs2 4_646 3.96815(18) ?
Zr2 Cs2 2_664 3.96815(18) ?
Zr2 Cs2 3_466 3.96815(18) ?
Zr2 Cs1 4_646 4.6681(3) ?
Zr2 Cs1 3_466 4.6681(3) ?
Zr2 Cs1 2_664 4.6681(3) ?
P1 O3 . 1.526(3) ?
P1 O4 . 1.531(3) ?
P1 O2 . 1.533(3) ?
P1 O1 . 1.540(3) ?
P1 Cs2 3_466 3.6072(10) ?
P1 Cs1 2_664 3.6295(9) ?
P1 Cs2 2_664 3.8154(9) ?
P1 Cs1 4_645 3.9398(9) ?
O1 Cs1 4_645 3.127(3) ?
O1 Cs2 3_466 3.747(3) ?
O2 Eu1 3 2.139(3) ?
O2 Zr1 3 2.139(3) ?
O2 Cs2 3_466 3.165(3) ?
O2 Cs1 2_664 3.338(3) ?
O2 Cs1 4_645 3.640(3) ?
O3 Eu2 4_645 2.169(3) ?
O3 Zr2 4_645 2.169(3) ?
O3 Cs2 2_664 3.071(3) ?
O3 Cs1 2_664 3.650(3) ?
O4 Cs1 2_664 3.295(3) ?
O4 Cs2 3_466 3.322(3) ?
O4 Cs2 2_664 3.324(3) ?
